data_4308125
loop_
_publ_author_name
'Xiaoshu Qu'
'Lin Xu'
'Guanggang Gao'
'Fengyan Li'
'Yanyan Yang'

_publ_section_title
;
Unprecedented Eight-Connected Self-catenated Network Based on
Heterometallic {Cu4V4O12} Clusters as Nodes
;
_journal_name_full 'Inorganic Chemistry'
_journal_page_first 4775
_journal_page_last 4777
_journal_paper_doi 10.1021/ic070114c
_journal_volume 46
_journal_year 2007
_chemical_formula_sum 'C52 H62 Cu4 N8 O15 V4'
_chemical_formula_weight 1497.06
_chemical_name_systematic
;
 ?
;
_space_group_IT_number 13
_symmetry_cell_setting monoclinic
_symmetry_space_group_name_Hall '-P 2yc'
_symmetry_space_group_name_H-M 'P 1 2/c 1'
_atom_sites_solution_hydrogens geom
_atom_sites_solution_primary direct
_atom_sites_solution_secondary difmap
_audit_creation_method SHELXL-97
_cell_angle_alpha 90.00
_cell_angle_beta 115.121(12)
_cell_angle_gamma 90.00
_cell_formula_units_Z 1
_cell_length_a 12.560(5)
_cell_length_b 9.927(5)
_cell_length_c 26.238(5)
_cell_measurement_temperature 293(2)
_cell_volume 2962(2)
_computing_cell_refinement PROCESS-AUTO
_computing_data_collection 'PROCESS-AUTO (Rigaku, 1998)'
_computing_data_reduction 'CrystalStructure (Rigaku/MSC, 2002)'
_computing_molecular_graphics 'ORTEP-3 for Windows (Farrugia, 1997) and XP (Siemens, 1994)'
_computing_publication_material 'WinGX (Farrugia, 1999)'
_computing_structure_refinement 'SHELXL97 (Sheldrick, 1997)'
_computing_structure_solution 'SIR92 (Altomare et al., 1993)'
_diffrn_ambient_temperature 293(2)
_diffrn_detector_area_resol_mean 10.00
_diffrn_measured_fraction_theta_full 0.957
_diffrn_measured_fraction_theta_max 0.957
_diffrn_measurement_device_type 'Rigaku R-AXIS RAPID'
_diffrn_measurement_method \w
_diffrn_radiation_monochromator graphite
_diffrn_radiation_source 'fine-focus sealed tube'
_diffrn_radiation_type MoK\a
_diffrn_radiation_wavelength 0.71069
_diffrn_reflns_av_R_equivalents 0.0917
_diffrn_reflns_av_sigmaI/netI 0.0833
_diffrn_reflns_limit_h_max 15
_diffrn_reflns_limit_h_min -16
_diffrn_reflns_limit_k_max 12
_diffrn_reflns_limit_k_min -12
_diffrn_reflns_limit_l_max 33
_diffrn_reflns_limit_l_min -33
_diffrn_reflns_number 25292
_diffrn_reflns_theta_full 27.48
_diffrn_reflns_theta_max 27.48
_diffrn_reflns_theta_min 3.08
_diffrn_standards_decay_% 0
_diffrn_standards_interval_count 0
_diffrn_standards_interval_time 0
_diffrn_standards_number 0
_exptl_absorpt_coefficient_mu 2.080
_exptl_absorpt_correction_T_max 0.5902
_exptl_absorpt_correction_T_min 0.3852
_exptl_absorpt_correction_type none
_exptl_absorpt_process_details '(ABSCOR; Higashi, 1995)'
_exptl_crystal_colour yellow
_exptl_crystal_density_diffrn 1.678
_exptl_crystal_density_method 'not measured'
_exptl_crystal_description block
_exptl_crystal_F_000 1516
_exptl_crystal_size_max 0.53
_exptl_crystal_size_mid 0.45
_exptl_crystal_size_min 0.31
_refine_diff_density_max 0.697
_refine_diff_density_min -0.634
_refine_diff_density_rms 0.083
_refine_ls_extinction_method none
_refine_ls_goodness_of_fit_ref 1.034
_refine_ls_hydrogen_treatment mixed
_refine_ls_matrix_type full
_refine_ls_number_parameters 360
_refine_ls_number_reflns 6505
_refine_ls_number_restraints 0
_refine_ls_restrained_S_all 1.034
_refine_ls_R_factor_all 0.1476
_refine_ls_R_factor_gt 0.0675
_refine_ls_shift/su_max 0.001
_refine_ls_shift/su_mean 0.000
_refine_ls_structure_factor_coef Fsqd
_refine_ls_weighting_details 'calc w=1/[\s^2^(Fo^2^)+(0.0728P)^2^+0.6017P] where P=(Fo^2^+2Fc^2^)/3'
_refine_ls_weighting_scheme calc
_refine_ls_wR_factor_gt 0.1445
_refine_ls_wR_factor_ref 0.1797
_reflns_number_gt 3107
_reflns_number_total 6505
_reflns_threshold_expression >2sigma(I)
_cod_data_source_file ic070114csi20070122_062449.cif
_cod_data_source_block 1
_cod_database_code 4308125

loop_
_symmetry_equiv_pos_as_xyz
'x, y, z'
'-x, y, -z+1/2'
'-x, -y, -z'
'x, -y, z-1/2'

loop_
_atom_site_label
_atom_site_type_symbol
_atom_site_fract_x
_atom_site_fract_y
_atom_site_fract_z
_atom_site_U_iso_or_equiv
_atom_site_adp_type
_atom_site_occupancy
_atom_site_symmetry_multiplicity
_atom_site_calc_flag
_atom_site_refinement_flags
_atom_site_disorder_assembly
_atom_site_disorder_group
Cu1 Cu 0.60000(9) 1.11080(11) 0.48849(4) 0.0853(3) Uani 1 1 d . . .
Cu2 Cu 0.02288(6) 0.61695(9) -0.03429(3) 0.0604(3) Uani 1 1 d . . .
V1 V 0.53317(9) 1.35910(11) 0.57263(4) 0.0528(3) Uani 1 1 d . . .
V2 V 0.70617(8) 1.45578(12) 0.51860(5) 0.0541(3) Uani 1 1 d . . .
O1 O 0.6616(3) 1.4454(5) 0.57518(17) 0.0609(11) Uani 1 1 d . . .
O2 O 0.1706(3) 0.5406(5) -0.0393(2) 0.0760(14) Uani 1 1 d . . .
O3 O 0.5545(4) 1.3203(5) 0.63603(19) 0.0732(13) Uani 1 1 d . . .
O4 O 0.7258(4) 1.3046(5) 0.5001(2) 0.0690(12) Uani 1 1 d . . .
O5 O 0.5159(4) 1.2214(5) 0.5362(2) 0.0753(14) Uani 1 1 d . . .
O6 O 0.4072(3) 1.4645(5) 0.54087(18) 0.0639(12) Uani 1 1 d . . .
OW1 O 1.0000 1.2837(13) 0.7500 0.180(5) Uiso 1 2 d S . .
H9 H 1.0000 1.3304 0.7800 0.216 Uiso 1 1 d R . .
OW2 O 0.7975(8) 1.4530(10) 0.6905(4) 0.190(4) Uiso 1 1 d . . .
H1 H 0.8678 1.4724 0.6940 0.228 Uiso 1 1 d R . .
H2 H 0.7948 1.3662 0.7001 0.228 Uiso 1 1 d R . .
N1 N 0.0776(4) 0.7558(6) 0.0216(2) 0.0575(13) Uani 1 1 d . . .
N2 N -0.1035(4) 0.5321(6) -0.0955(2) 0.0591(14) Uani 1 1 d . . .
N3 N 0.5039(5) 1.1294(6) 0.4083(2) 0.0639(14) Uani 1 1 d . . .
N4 N 0.7142(5) 1.0198(7) 0.5543(3) 0.0719(16) Uani 1 1 d . . .
C1 C 0.1619(7) 0.9789(7) 0.0926(3) 0.0655(18) Uani 1 1 d . . .
C2 C -0.2924(5) 0.3841(7) -0.1737(3) 0.0588(16) Uani 1 1 d . . .
C3 C 0.4585(6) 1.0253(8) 0.3742(3) 0.0677(19) Uani 1 1 d . . .
H3 H 0.4691 0.9393 0.3896 0.081 Uiso 1 1 calc R . .
C4 C 0.0445(6) 0.9400(8) 0.0713(3) 0.071(2) Uani 1 1 d . . .
H4 H -0.0081 0.9888 0.0805 0.086 Uiso 1 1 calc R . .
C5 C 0.7843(7) 1.0881(9) 0.5991(4) 0.083(2) Uani 1 1 d . . .
H5 H 0.7806 1.1816 0.5979 0.100 Uiso 1 1 calc R . .
C6 C 0.1914(5) 0.7906(7) 0.0438(3) 0.0653(18) Uani 1 1 d . . .
H6 H 0.2434 0.7379 0.0357 0.078 Uiso 1 1 calc R . .
C7 C 0.7230(7) 0.8872(10) 0.5579(3) 0.082(2) Uani 1 1 d . . .
H7 H 0.6738 0.8374 0.5267 0.098 Uiso 1 1 calc R . .
C8 C 0.8621(8) 1.0272(12) 0.6473(4) 0.104(3) Uani 1 1 d . . .
H8 H 0.9099 1.0783 0.6783 0.125 Uiso 1 1 calc R . .
C9 C 0.2724(7) 1.0646(7) 0.1918(3) 0.075(2) Uani 1 1 d . . .
H9A H 0.2207 1.0128 0.2033 0.090 Uiso 1 1 calc R . .
H9B H 0.3395 1.0085 0.1972 0.090 Uiso 1 1 calc R . .
C10 C -0.2141(5) 0.5439(7) -0.0997(2) 0.0535(15) Uani 1 1 d . . .
H10 H -0.2274 0.6036 -0.0757 0.064 Uiso 1 1 calc R . .
C11 C 0.3144(7) 1.1880(8) 0.2289(3) 0.081(2) Uani 1 1 d . . .
H11A H 0.3664 1.2382 0.2172 0.097 Uiso 1 1 calc R . .
H11B H 0.2467 1.2447 0.2220 0.097 Uiso 1 1 calc R . .
C12 C 0.7970(8) 0.8197(10) 0.6029(4) 0.094(3) Uani 1 1 d . . .
H12 H 0.7992 0.7261 0.6023 0.113 Uiso 1 1 calc R . .
C13 C 0.3967(6) 1.0394(8) 0.3170(3) 0.0714(19) Uani 1 1 d . . .
H13 H 0.3668 0.9630 0.2950 0.086 Uiso 1 1 calc R . .
C14 C -0.0903(5) 0.4459(8) -0.1314(3) 0.0669(19) Uani 1 1 d . . .
H14 H -0.0153 0.4346 -0.1296 0.080 Uiso 1 1 calc R . .
C15 C -0.1798(6) 0.3734(7) -0.1705(3) 0.0697(19) Uani 1 1 d . . .
H15 H -0.1652 0.3167 -0.1950 0.084 Uiso 1 1 calc R . .
C16 C 0.2066(8) 1.1008(8) 0.1292(3) 0.085(2) Uani 1 1 d . . .
H16A H 0.1408 1.1591 0.1241 0.102 Uiso 1 1 calc R . .
H16B H 0.2591 1.1504 0.1176 0.102 Uiso 1 1 calc R . .
C17 C 0.8683(8) 0.8876(13) 0.6489(4) 0.102(3) Uani 1 1 d . . .
C18 C -0.3064(5) 0.4733(7) -0.1369(2) 0.0536(15) Uani 1 1 d . . .
H18 H -0.3805 0.4852 -0.1377 0.064 Uiso 1 1 calc R . .
C19 C 0.2344(6) 0.9004(8) 0.0781(3) 0.0705(19) Uani 1 1 d . . .
H19 H 0.3137 0.9219 0.0916 0.085 Uiso 1 1 calc R . .
C20 C -0.5000 0.3872(10) -0.2500 0.067(3) Uani 1 2 d S . .
H20A H -0.5208 0.4448 -0.2257 0.080 Uiso 0.50 1 calc PR . .
H20B H -0.4792 0.4448 -0.2743 0.080 Uiso 0.50 1 calc PR . .
C21 C 1.0000 0.888(2) 0.7500 0.191(8) Uiso 1 2 d S . .
H21A H 1.0608 0.9456 0.7481 0.229 Uiso 0.50 1 calc PR . .
H21B H 0.9392 0.9456 0.7519 0.229 Uiso 0.50 1 calc PR . .
C22 C 0.3777(6) 1.1642(7) 0.2913(3) 0.0643(18) Uani 1 1 d . . .
C23 C -0.3947(5) 0.3031(7) -0.2142(3) 0.0634(17) Uani 1 1 d . . .
H23A H -0.4181 0.2389 -0.1930 0.076 Uiso 1 1 calc R . .
H23B H -0.3694 0.2524 -0.2387 0.076 Uiso 1 1 calc R . .
C24 C 0.0064(6) 0.8304(8) 0.0369(3) 0.0665(19) Uani 1 1 d . . .
H24 H -0.0723 0.8060 0.0234 0.080 Uiso 1 1 calc R . .
C25 C 0.9490(13) 0.8013(16) 0.6987(6) 0.191(6) Uiso 1 1 d . . .
H25A H 0.9046 0.7280 0.7047 0.230 Uiso 1 1 calc R . .
H25B H 1.0116 0.7630 0.6908 0.230 Uiso 1 1 calc R . .
C26 C 0.4842(7) 1.2500(8) 0.3839(3) 0.080(2) Uani 1 1 d . . .
H26 H 0.5133 1.3249 0.4069 0.096 Uiso 1 1 calc R . .
C27 C 0.4246(6) 1.2713(8) 0.3278(3) 0.078(2) Uani 1 1 d . . .
H27 H 0.4151 1.3586 0.3138 0.093 Uiso 1 1 calc R . .

loop_
_atom_site_aniso_label
_atom_site_aniso_U_11
_atom_site_aniso_U_22
_atom_site_aniso_U_33
_atom_site_aniso_U_23
_atom_site_aniso_U_13
_atom_site_aniso_U_12
Cu1 0.0988(7) 0.0947(8) 0.0601(6) 0.0037(5) 0.0316(5) 0.0147(5)
Cu2 0.0581(5) 0.0670(6) 0.0506(5) -0.0041(4) 0.0176(3) 0.0012(4)
V1 0.0583(6) 0.0580(8) 0.0470(6) 0.0057(5) 0.0270(5) 0.0015(5)
V2 0.0512(6) 0.0608(8) 0.0533(6) 0.0082(5) 0.0250(5) -0.0001(5)
O1 0.055(2) 0.074(3) 0.057(3) -0.001(2) 0.026(2) -0.007(2)
O2 0.047(2) 0.100(4) 0.076(3) -0.009(3) 0.021(2) 0.015(2)
O3 0.078(3) 0.092(4) 0.057(3) 0.019(3) 0.036(2) 0.011(3)
O4 0.081(3) 0.055(3) 0.082(3) 0.014(3) 0.047(3) 0.008(2)
O5 0.087(3) 0.065(4) 0.085(4) -0.013(3) 0.047(3) -0.008(2)
O6 0.056(2) 0.074(3) 0.065(3) 0.008(2) 0.029(2) 0.009(2)
N1 0.058(3) 0.065(4) 0.043(3) -0.002(2) 0.015(2) -0.001(3)
N2 0.056(3) 0.071(4) 0.053(3) -0.004(3) 0.026(2) 0.003(3)
N3 0.086(4) 0.050(4) 0.062(4) 0.000(3) 0.038(3) 0.002(3)
N4 0.084(4) 0.073(5) 0.068(4) 0.000(3) 0.041(3) -0.001(3)
C1 0.089(5) 0.052(5) 0.048(4) 0.006(3) 0.022(3) 0.001(4)
C2 0.062(4) 0.071(5) 0.042(3) 0.004(3) 0.021(3) 0.007(3)
C3 0.085(5) 0.058(5) 0.070(5) 0.007(4) 0.043(4) 0.004(4)
C4 0.077(5) 0.071(5) 0.069(5) -0.007(4) 0.034(4) 0.016(4)
C5 0.102(6) 0.079(6) 0.075(6) -0.005(5) 0.044(5) -0.016(5)
C6 0.061(4) 0.069(5) 0.056(4) -0.011(4) 0.015(3) -0.003(3)
C7 0.094(5) 0.088(7) 0.067(5) -0.003(5) 0.038(4) 0.001(5)
C8 0.125(7) 0.108(9) 0.064(6) 0.009(6) 0.026(5) -0.023(6)
C9 0.105(5) 0.054(5) 0.056(4) -0.001(3) 0.024(4) -0.004(4)
C10 0.058(4) 0.055(4) 0.048(3) 0.001(3) 0.023(3) 0.008(3)
C11 0.113(6) 0.057(5) 0.060(5) -0.005(4) 0.024(4) -0.006(4)
C12 0.141(8) 0.077(6) 0.066(6) 0.008(5) 0.047(6) 0.023(5)
C13 0.099(5) 0.052(5) 0.062(5) -0.017(4) 0.034(4) -0.013(4)
C14 0.052(4) 0.090(6) 0.055(4) -0.013(4) 0.018(3) 0.006(3)
C15 0.076(4) 0.079(5) 0.056(4) -0.016(4) 0.029(3) 0.008(4)
C16 0.117(6) 0.056(5) 0.066(5) -0.010(4) 0.022(4) -0.005(4)
C17 0.120(7) 0.127(9) 0.060(5) 0.036(6) 0.039(5) 0.025(6)
C18 0.048(3) 0.061(4) 0.055(4) -0.004(3) 0.025(3) 0.001(3)
C19 0.068(4) 0.070(6) 0.065(5) 0.001(4) 0.021(3) -0.007(4)
C20 0.061(5) 0.080(8) 0.050(5) 0.000 0.013(4) 0.000
C22 0.073(4) 0.060(5) 0.056(4) -0.007(3) 0.024(3) -0.009(3)
C23 0.057(4) 0.067(5) 0.058(4) -0.008(3) 0.016(3) -0.001(3)
C24 0.056(4) 0.078(5) 0.068(5) -0.014(4) 0.029(3) 0.008(3)
C26 0.105(6) 0.061(6) 0.064(5) -0.014(4) 0.027(4) -0.011(4)
C27 0.107(6) 0.047(5) 0.064(5) 0.003(4) 0.023(4) -0.008(4)

loop_
_atom_type_symbol
_atom_type_description
_atom_type_scat_dispersion_real
_atom_type_scat_dispersion_imag
_atom_type_scat_source
Cu Cu 0.3201 1.2651 'International Tables Vol C Tables 4.2.6.8 and 6.1.1.4'
V V 0.3005 0.5294 'International Tables Vol C Tables 4.2.6.8 and 6.1.1.4'
O O 0.0106 0.0060 'International Tables Vol C Tables 4.2.6.8 and 6.1.1.4'
N N 0.0061 0.0033 'International Tables Vol C Tables 4.2.6.8 and 6.1.1.4'
C C 0.0033 0.0016 'International Tables Vol C Tables 4.2.6.8 and 6.1.1.4'
H H 0.0000 0.0000 'International Tables Vol C Tables 4.2.6.8 and 6.1.1.4'

loop_
_geom_angle_atom_site_label_1
_geom_angle_atom_site_label_2
_geom_angle_atom_site_label_3
_geom_angle
_geom_angle_site_symmetry_1
_geom_angle_site_symmetry_3
_geom_angle_publ_flag
N4 Cu1 N3 153.6(3) . . ?
N4 Cu1 O5 94.4(2) . . ?
N3 Cu1 O5 109.6(2) . . ?
N4 Cu1 O4 93.5(2) . . ?
N3 Cu1 O4 97.6(2) . . ?
O5 Cu1 O4 88.72(17) . . ?
N2 Cu2 N1 149.5(2) . . ?
N2 Cu2 O2 103.6(2) . . ?
N1 Cu2 O2 105.9(2) . . ?
O3 V1 O5 109.1(3) . . ?
O3 V1 O6 110.4(2) . . ?
O5 V1 O6 110.4(2) . . ?
O3 V1 O1 108.7(2) . . ?
O5 V1 O1 108.4(2) . . ?
O6 V1 O1 110.0(2) . . ?
O4 V2 O2 109.3(2) . 2_665 ?
O4 V2 O6 108.2(2) . 3_686 ?
O2 V2 O6 110.5(2) 2_665 3_686 ?
O4 V2 O1 109.4(2) . . ?
O2 V2 O1 109.7(2) 2_665 . ?
O6 V2 O1 109.54(19) 3_686 . ?
V2 O1 V1 125.7(2) . . ?
V2 O2 Cu2 156.6(3) 2_645 . ?
V2 O4 Cu1 126.6(2) . . ?
V1 O5 Cu1 139.7(3) . . ?
V1 O6 V2 152.5(3) . 3_686 ?
H1 OW2 H2 109.9 . . ?
C6 N1 C24 116.7(6) . . ?
C6 N1 Cu2 119.3(4) . . ?
C24 N1 Cu2 123.8(4) . . ?
C14 N2 C10 115.4(5) . . ?
C14 N2 Cu2 124.7(4) . . ?
C10 N2 Cu2 119.3(4) . . ?
C3 N3 C26 115.9(7) . . ?
C3 N3 Cu1 123.3(5) . . ?
C26 N3 Cu1 120.7(5) . . ?
C5 N4 C7 116.4(7) . . ?
C5 N4 Cu1 121.1(6) . . ?
C7 N4 Cu1 122.4(6) . . ?
C19 C1 C4 116.5(7) . . ?
C19 C1 C16 121.7(7) . . ?
C4 C1 C16 121.8(7) . . ?
C18 C2 C15 116.0(6) . . ?
C18 C2 C23 120.9(5) . . ?
C15 C2 C23 123.1(6) . . ?
N3 C3 C13 122.7(7) . . ?
N3 C3 H3 118.7 . . ?
C13 C3 H3 118.7 . . ?
C24 C4 C1 120.1(6) . . ?
C24 C4 H4 119.9 . . ?
C1 C4 H4 119.9 . . ?
N4 C5 C8 122.8(9) . . ?
N4 C5 H5 118.6 . . ?
C8 C5 H5 118.6 . . ?
N1 C6 C19 122.8(7) . . ?
N1 C6 H6 118.6 . . ?
C19 C6 H6 118.6 . . ?
N4 C7 C12 124.8(8) . . ?
N4 C7 H7 117.6 . . ?
C12 C7 H7 117.6 . . ?
C5 C8 C17 118.6(9) . . ?
C5 C8 H8 120.7 . . ?
C17 C8 H8 120.7 . . ?
C11 C9 C16 112.4(6) . . ?
C11 C9 H9A 109.1 . . ?
C16 C9 H9A 109.1 . . ?
C11 C9 H9B 109.1 . . ?
C16 C9 H9B 109.1 . . ?
H9A C9 H9B 107.9 . . ?
N2 C10 C18 123.4(6) . . ?
N2 C10 H10 118.3 . . ?
C18 C10 H10 118.3 . . ?
C22 C11 C9 116.8(6) . . ?
C22 C11 H11A 108.1 . . ?
C9 C11 H11A 108.1 . . ?
C22 C11 H11B 108.1 . . ?
C9 C11 H11B 108.1 . . ?
H11A C11 H11B 107.3 . . ?
C7 C12 C17 119.5(9) . . ?
C7 C12 H12 120.2 . . ?
C17 C12 H12 120.2 . . ?
C3 C13 C22 121.6(7) . . ?
C3 C13 H13 119.2 . . ?
C22 C13 H13 119.2 . . ?
N2 C14 C15 124.1(6) . . ?
N2 C14 H14 118.0 . . ?
C15 C14 H14 118.0 . . ?
C14 C15 C2 120.1(6) . . ?
C14 C15 H15 120.0 . . ?
C2 C15 H15 120.0 . . ?
C1 C16 C9 112.5(6) . . ?
C1 C16 H16A 109.1 . . ?
C9 C16 H16A 109.1 . . ?
C1 C16 H16B 109.1 . . ?
C9 C16 H16B 109.1 . . ?
H16A C16 H16B 107.8 . . ?
C12 C17 C8 117.9(8) . . ?
C12 C17 C25 115.7(12) . . ?
C8 C17 C25 126.4(11) . . ?
C10 C18 C2 121.0(6) . . ?
C10 C18 H18 119.5 . . ?
C2 C18 H18 119.5 . . ?
C6 C19 C1 120.8(7) . . ?
C6 C19 H19 119.6 . . ?
C1 C19 H19 119.6 . . ?
C23 C20 C23 112.7(8) 2_454 . ?
C23 C20 H20A 109.0 2_454 . ?
C23 C20 H20A 109.0 . . ?
C23 C20 H20B 109.0 2_454 . ?
C23 C20 H20B 109.0 . . ?
H20A C20 H20B 107.8 . . ?
C25 C21 C25 109(2) 2_756 . ?
C25 C21 H21A 109.8 2_756 . ?
C25 C21 H21A 109.8 . . ?
C25 C21 H21B 109.8 2_756 . ?
C25 C21 H21B 109.8 . . ?
H21A C21 H21B 108.2 . . ?
C13 C22 C27 114.7(7) . . ?
C13 C22 C11 125.0(6) . . ?
C27 C22 C11 120.4(7) . . ?
C2 C23 C20 113.8(6) . . ?
C2 C23 H23A 108.8 . . ?
C20 C23 H23A 108.8 . . ?
C2 C23 H23B 108.8 . . ?
C20 C23 H23B 108.8 . . ?
H23A C23 H23B 107.7 . . ?
N1 C24 C4 123.0(6) . . ?
N1 C24 H24 118.5 . . ?
C4 C24 H24 118.5 . . ?
C21 C25 C17 108.6(12) . . ?
C21 C25 H25A 110.0 . . ?
C17 C25 H25A 110.0 . . ?
C21 C25 H25B 110.0 . . ?
C17 C25 H25B 110.0 . . ?
H25A C25 H25B 108.3 . . ?
N3 C26 C27 124.6(7) . . ?
N3 C26 H26 117.7 . . ?
C27 C26 H26 117.7 . . ?
C26 C27 C22 120.5(7) . . ?
C26 C27 H27 119.7 . . ?
C22 C27 H27 119.7 . . ?

loop_
_geom_bond_atom_site_label_1
_geom_bond_atom_site_label_2
_geom_bond_distance
_geom_bond_site_symmetry_2
_geom_bond_publ_flag
Cu1 N4 1.937(6) . ?
Cu1 N3 1.940(6) . ?
Cu1 O5 2.239(5) . ?
Cu1 O4 2.425(5) . ?
Cu2 N2 1.909(5) . ?
Cu2 N1 1.914(5) . ?
Cu2 O2 2.059(4) . ?
V1 O3 1.615(4) . ?
V1 O5 1.628(5) . ?
V1 O6 1.782(4) . ?
V1 O1 1.803(4) . ?
V2 O4 1.628(5) . ?
V2 O2 1.639(4) 2_665 ?
V2 O6 1.789(4) 3_686 ?
V2 O1 1.798(4) . ?
O2 V2 1.639(4) 2_645 ?
O6 V2 1.789(4) 3_686 ?
OW1 H9 0.9138 . ?
OW2 H1 0.8687 . ?
OW2 H2 0.9029 . ?
N1 C6 1.340(7) . ?
N1 C24 1.347(7) . ?
N2 C14 1.334(8) . ?
N2 C10 1.351(7) . ?
N3 C3 1.327(9) . ?
N3 C26 1.330(9) . ?
N4 C5 1.318(9) . ?
N4 C7 1.321(10) . ?
C1 C19 1.369(10) . ?
C1 C4 1.392(9) . ?
C1 C16 1.498(9) . ?
C2 C18 1.375(8) . ?
C2 C15 1.384(9) . ?
C2 C23 1.506(8) . ?
C3 C13 1.373(10) . ?
C3 H3 0.9300 . ?
C4 C24 1.363(9) . ?
C4 H4 0.9300 . ?
C5 C8 1.367(11) . ?
C5 H5 0.9300 . ?
C6 C19 1.369(9) . ?
C6 H6 0.9300 . ?
C7 C12 1.333(11) . ?
C7 H7 0.9300 . ?
C8 C17 1.388(12) . ?
C8 H8 0.9300 . ?
C9 C11 1.512(9) . ?
C9 C16 1.536(10) . ?
C9 H9A 0.9700 . ?
C9 H9B 0.9700 . ?
C10 C18 1.352(8) . ?
C10 H10 0.9300 . ?
C11 C22 1.506(9) . ?
C11 H11A 0.9700 . ?
C11 H11B 0.9700 . ?
C12 C17 1.340(13) . ?
C12 H12 0.9300 . ?
C13 C22 1.382(10) . ?
C13 H13 0.9300 . ?
C14 C15 1.361(9) . ?
C14 H14 0.9300 . ?
C15 H15 0.9300 . ?
C16 H16A 0.9700 . ?
C16 H16B 0.9700 . ?
C17 C25 1.531(16) . ?
C18 H18 0.9300 . ?
C19 H19 0.9300 . ?
C20 C23 1.508(8) 2_454 ?
C20 C23 1.508(8) . ?
C20 H20A 0.9700 . ?
C20 H20B 0.9700 . ?
C21 C25 1.496(17) 2_756 ?
C21 C25 1.496(17) . ?
C21 H21A 0.9700 . ?
C21 H21B 0.9700 . ?
C22 C27 1.384(9) . ?
C23 H23A 0.9700 . ?
C23 H23B 0.9700 . ?
C24 H24 0.9300 . ?
C25 H25A 0.9700 . ?
C25 H25B 0.9700 . ?
C26 C27 1.353(10) . ?
C26 H26 0.9300 . ?
C27 H27 0.9300 . ?

loop_
_geom_torsion_atom_site_label_1
_geom_torsion_atom_site_label_2
_geom_torsion_atom_site_label_3
_geom_torsion_atom_site_label_4
_geom_torsion
_geom_torsion_site_symmetry_1
_geom_torsion_site_symmetry_2
_geom_torsion_site_symmetry_3
_geom_torsion_site_symmetry_4
_geom_torsion_publ_flag
O4 V2 O1 V1 -58.7(4) . . . . ?
O2 V2 O1 V1 -178.7(3) 2_665 . . . ?
O6 V2 O1 V1 59.7(4) 3_686 . . . ?
O3 V1 O1 V2 156.1(3) . . . . ?
O5 V1 O1 V2 37.7(4) . . . . ?
O6 V1 O1 V2 -83.0(3) . . . . ?
N2 Cu2 O2 V2 -115.8(8) . . . 2_645 ?
N1 Cu2 O2 V2 72.4(8) . . . 2_645 ?
O2 V2 O4 Cu1 163.1(3) 2_665 . . . ?
O6 V2 O4 Cu1 -76.4(3) 3_686 . . . ?
O1 V2 O4 Cu1 42.9(3) . . . . ?
N4 Cu1 O4 V2 -110.1(3) . . . . ?
N3 Cu1 O4 V2 93.8(3) . . . . ?
O5 Cu1 O4 V2 -15.8(3) . . . . ?
O3 V1 O5 Cu1 -119.2(4) . . . . ?
O6 V1 O5 Cu1 119.4(4) . . . . ?
O1 V1 O5 Cu1 -1.1(5) . . . . ?
N4 Cu1 O5 V1 85.2(5) . . . . ?
N3 Cu1 O5 V1 -105.9(5) . . . . ?
O4 Cu1 O5 V1 -8.2(4) . . . . ?
O3 V1 O6 V2 -165.2(6) . . . 3_686 ?
O5 V1 O6 V2 -44.6(7) . . . 3_686 ?
O1 V1 O6 V2 74.9(6) . . . 3_686 ?
N2 Cu2 N1 C6 -158.3(5) . . . . ?
O2 Cu2 N1 C6 5.9(5) . . . . ?
N2 Cu2 N1 C24 15.7(8) . . . . ?
O2 Cu2 N1 C24 179.9(5) . . . . ?
N1 Cu2 N2 C14 163.7(5) . . . . ?
O2 Cu2 N2 C14 -0.7(6) . . . . ?
N1 Cu2 N2 C10 -25.6(8) . . . . ?
O2 Cu2 N2 C10 170.0(5) . . . . ?
N4 Cu1 N3 C3 33.5(9) . . . . ?
O5 Cu1 N3 C3 -121.0(5) . . . . ?
O4 Cu1 N3 C3 147.6(5) . . . . ?
N4 Cu1 N3 C26 -143.5(6) . . . . ?
O5 Cu1 N3 C26 62.1(6) . . . . ?
O4 Cu1 N3 C26 -29.3(6) . . . . ?
N3 Cu1 N4 C5 149.6(6) . . . . ?
O5 Cu1 N4 C5 -54.5(6) . . . . ?
O4 Cu1 N4 C5 34.5(6) . . . . ?
N3 Cu1 N4 C7 -33.5(9) . . . . ?
O5 Cu1 N4 C7 122.5(6) . . . . ?
O4 Cu1 N4 C7 -148.5(6) . . . . ?
C26 N3 C3 C13 1.1(10) . . . . ?
Cu1 N3 C3 C13 -175.9(5) . . . . ?
C19 C1 C4 C24 -1.3(10) . . . . ?
C16 C1 C4 C24 178.4(7) . . . . ?
C7 N4 C5 C8 -0.3(12) . . . . ?
Cu1 N4 C5 C8 176.8(6) . . . . ?
C24 N1 C6 C19 -3.6(10) . . . . ?
Cu2 N1 C6 C19 170.9(6) . . . . ?
C5 N4 C7 C12 -0.4(12) . . . . ?
Cu1 N4 C7 C12 -177.5(7) . . . . ?
N4 C5 C8 C17 0.6(14) . . . . ?
C14 N2 C10 C18 0.7(9) . . . . ?
Cu2 N2 C10 C18 -170.9(5) . . . . ?
C16 C9 C11 C22 178.6(7) . . . . ?
N4 C7 C12 C17 0.8(14) . . . . ?
N3 C3 C13 C22 -0.1(11) . . . . ?
C10 N2 C14 C15 0.4(11) . . . . ?
Cu2 N2 C14 C15 171.5(6) . . . . ?
N2 C14 C15 C2 -1.7(12) . . . . ?
C18 C2 C15 C14 1.8(10) . . . . ?
C23 C2 C15 C14 -177.5(7) . . . . ?
C19 C1 C16 C9 -78.6(9) . . . . ?
C4 C1 C16 C9 101.8(8) . . . . ?
C11 C9 C16 C1 -178.4(7) . . . . ?
C7 C12 C17 C8 -0.5(14) . . . . ?
C7 C12 C17 C25 179.3(10) . . . . ?
C5 C8 C17 C12 -0.1(14) . . . . ?
C5 C8 C17 C25 -179.9(10) . . . . ?
N2 C10 C18 C2 -0.4(10) . . . . ?
C15 C2 C18 C10 -0.8(10) . . . . ?
C23 C2 C18 C10 178.5(6) . . . . ?
N1 C6 C19 C1 1.9(11) . . . . ?
C4 C1 C19 C6 0.6(11) . . . . ?
C16 C1 C19 C6 -179.0(7) . . . . ?
C3 C13 C22 C27 -0.7(11) . . . . ?
C3 C13 C22 C11 177.9(7) . . . . ?
C9 C11 C22 C13 -2.1(12) . . . . ?
C9 C11 C22 C27 176.4(7) . . . . ?
C18 C2 C23 C20 53.6(8) . . . . ?
C15 C2 C23 C20 -127.2(7) . . . . ?
C23 C20 C23 C2 -174.1(6) 2_454 . . . ?
C6 N1 C24 C4 2.9(10) . . . . ?
Cu2 N1 C24 C4 -171.3(6) . . . . ?
C1 C4 C24 N1 -0.5(12) . . . . ?
C25 C21 C25 C17 164.3(13) 2_756 . . . ?
C12 C17 C25 C21 -166.4(9) . . . . ?
C8 C17 C25 C21 13.3(16) . . . . ?
C3 N3 C26 C27 -1.5(11) . . . . ?
Cu1 N3 C26 C27 175.6(6) . . . . ?
N3 C26 C27 C22 0.8(13) . . . . ?
C13 C22 C27 C26 0.3(11) . . . . ?
C11 C22 C27 C26 -178.3(8) . . . . ?
